data_4514227
loop_
_publ_author_name
'Ghoshal, Anirban'
'Yugandhar, Doddapaneni'
'Nanubolu, Jagadeesh Babu'
'Srivastava, Ajay Kumar'

_publ_section_title
;
 An Efficient One-Pot Synthesis of Densely Functionalized Fused-Quinolines
 via Sequential Ugi4CC and Acid-Mediated Povarov-Type Reaction.
;
_journal_issue 9
_journal_name_full 'ACS combinatorial science'
_journal_page_first 600
_journal_page_last 608
_journal_paper_doi 10.1021/acscombsci.7b00095
_journal_volume 19
_journal_year 2017
_chemical_formula_moiety 'C31 H31 N3 O4'
_chemical_formula_sum 'C31 H31 N3 O4'
_chemical_formula_weight 509.59
_chemical_name_systematic
N-(tert-butyl)-2-(7-methoxy-1-oxo-9-phenyl-1,3-dihydro-2H-pyrrolo[3,4-b]quinolin-2-yl)-2-(4-methoxyphenyl)acetamide
_space_group_crystal_system triclinic
_space_group_IT_number 2
_space_group_name_Hall '-P 1'
_space_group_name_H-M_alt 'P -1'
_symmetry_space_group_name_Hall '-P 1'
_symmetry_space_group_name_H-M 'P -1'
_atom_sites_solution_hydrogens mixed
_audit_creation_method SHELXL-2014/7
_cell_angle_alpha 86.716(3)
_cell_angle_beta 76.764(3)
_cell_angle_gamma 88.392(3)
_cell_formula_units_Z 2
_cell_length_a 10.579(2)
_cell_length_b 11.195(2)
_cell_length_c 11.534(2)
_cell_measurement_reflns_used 5976
_cell_measurement_temperature 293(2)
_cell_measurement_theta_max 28.06
_cell_measurement_theta_min 2.36
_cell_volume 1327.4(4)
_computing_cell_refinement 'Bruker SMART'
_computing_data_collection 'Bruker SMART'
_computing_data_reduction 'Bruker SAINT'
_computing_molecular_graphics 'SHELXL-2014/7 (Sheldrick, 2014)'
_computing_structure_refinement 'SHELXL-2014/7 (Sheldrick, 2014)'
_computing_structure_solution 'SHELXL-97 (Sheldrick, 1997)'
_diffrn_ambient_temperature 293(2)
_diffrn_measured_fraction_theta_full 0.998
_diffrn_measured_fraction_theta_max 0.996
_diffrn_measurement_device_type 'CCD area detector'
_diffrn_measurement_method 'phi and omega scans'
_diffrn_radiation_type MoK\a
_diffrn_radiation_wavelength 0.71073
_diffrn_reflns_av_R_equivalents 0.0194
_diffrn_reflns_av_unetI/netI 0.0209
_diffrn_reflns_Laue_measured_fraction_full 0.998
_diffrn_reflns_Laue_measured_fraction_max 0.996
_diffrn_reflns_limit_h_max 13
_diffrn_reflns_limit_h_min -13
_diffrn_reflns_limit_k_max 13
_diffrn_reflns_limit_k_min -13
_diffrn_reflns_limit_l_max 14
_diffrn_reflns_limit_l_min -14
_diffrn_reflns_number 13962
_diffrn_reflns_point_group_measured_fraction_full 0.998
_diffrn_reflns_point_group_measured_fraction_max 0.996
_diffrn_reflns_theta_full 25.242
_diffrn_reflns_theta_max 25.999
_diffrn_reflns_theta_min 1.816
_diffrn_source 'sealed tube'
_exptl_absorpt_coefficient_mu 0.085
_exptl_absorpt_correction_T_max 0.975
_exptl_absorpt_correction_T_min 0.959
_exptl_absorpt_correction_type multi-scan
_exptl_absorpt_process_details 'Bruker AXS SADABS program'
_exptl_crystal_density_diffrn 1.275
_exptl_crystal_description BLOCK
_exptl_crystal_F_000 540
_exptl_crystal_size_max 0.490
_exptl_crystal_size_mid 0.360
_exptl_crystal_size_min 0.300
_refine_diff_density_max 0.170
_refine_diff_density_min -0.147
_refine_diff_density_rms 0.031
_refine_ls_extinction_method none
_refine_ls_goodness_of_fit_ref 1.017
_refine_ls_hydrogen_treatment mixed
_refine_ls_matrix_type full
_refine_ls_number_parameters 352
_refine_ls_number_reflns 5196
_refine_ls_number_restraints 0
_refine_ls_restrained_S_all 1.017
_refine_ls_R_factor_all 0.0515
_refine_ls_R_factor_gt 0.0418
_refine_ls_shift/su_max 0.000
_refine_ls_shift/su_mean 0.000
_refine_ls_structure_factor_coef Fsqd
_refine_ls_weighting_details 'w=1/[\s^2^(Fo^2^)+(0.0586P)^2^+0.2787P] where P=(Fo^2^+2Fc^2^)/3'
_refine_ls_weighting_scheme calc
_refine_ls_wR_factor_gt 0.1087
_refine_ls_wR_factor_ref 0.1162
_reflns_Friedel_coverage 0.000
_reflns_number_gt 4286
_reflns_number_total 5196
_reflns_threshold_expression 'I > 2\s(I)'
_cod_data_source_file co7b00095_si_002.cif
_cod_data_source_block BE54M
_cod_original_cell_volume 1327.4(5)
_cod_database_code 4514227
_shelx_shelxl_version_number 2014/7
_shelx_space_group_comment
;
The symmetry employed for this shelxl refinement is uniquely defined
by the following loop, which should always be used as a source of
symmetry information in preference to the above space-group names.
They are only intended as comments.
;
_shelx_estimated_absorpt_t_min 0.960
_shelx_estimated_absorpt_t_max 0.975
_exptl_absorpt_special_details 'Sheldrick,G.M.,(2003),University of gottingen,Germany'

loop_
_space_group_symop_operation_xyz
'x, y, z'
'-x, -y, -z'

loop_
_atom_site_label
_atom_site_type_symbol
_atom_site_fract_x
_atom_site_fract_y
_atom_site_fract_z
_atom_site_U_iso_or_equiv
_atom_site_adp_type
_atom_site_occupancy
_atom_site_site_symmetry_order
_atom_site_calc_flag
_atom_site_refinement_flags_posn
_atom_site_refinement_flags_adp
C1 C 0.51639(14) 0.81255(13) 0.54409(13) 0.0443(3) Uani 1 1 d . .
C2 C 0.62927(15) 0.79020(15) 0.45495(15) 0.0556(4) Uani 1 1 d . .
H2 H 0.7034 0.8344 0.4512 0.067 Uiso 1 1 calc R U
C3 C 0.63188(15) 0.70621(15) 0.37518(15) 0.0559(4) Uani 1 1 d . .
H3 H 0.7074 0.6932 0.3173 0.067 Uiso 1 1 calc R U
C4 C 0.52089(15) 0.63805(14) 0.37898(13) 0.0486(4) Uani 1 1 d . .
C5 C 0.40889(14) 0.65737(13) 0.46312(13) 0.0449(3) Uani 1 1 d . .
H5 H 0.3358 0.6127 0.4644 0.054 Uiso 1 1 calc R U
C6 C 0.40339(13) 0.74478(12) 0.54825(12) 0.0403(3) Uani 1 1 d . .
C7 C 0.28853(12) 0.76846(12) 0.63788(12) 0.0380(3) Uani 1 1 d . .
C8 C 0.29784(12) 0.85873(12) 0.71167(12) 0.0370(3) Uani 1 1 d . .
C9 C 0.41576(13) 0.91823(12) 0.70105(13) 0.0404(3) Uani 1 1 d . .
C10 C 0.40303(13) 1.00542(13) 0.79663(13) 0.0437(3) Uani 1 1 d . .
H10A H 0.4594 0.9835 0.8503 0.052 Uiso 1 1 calc R U
H10B H 0.4223 1.0861 0.7632 0.052 Uiso 1 1 calc R U
C11 C 0.20434(12) 0.90711(12) 0.81520(12) 0.0362(3) Uani 1 1 d . .
C12 C 0.42895(19) 0.48636(19) 0.28870(18) 0.0705(5) Uani 1 1 d . .
H12A H 0.3972 0.4439 0.3640 0.106 Uiso 1 1 calc R U
H12B H 0.4548 0.4302 0.2275 0.106 Uiso 1 1 calc R U
H12C H 0.3616 0.5383 0.2704 0.106 Uiso 1 1 calc R U
C13 C 0.16861(13) 0.69727(13) 0.65057(12) 0.0405(3) Uani 1 1 d . .
C14 C 0.17255(16) 0.57394(14) 0.66984(17) 0.0568(4) Uani 1 1 d . .
H14 H 0.2508 0.5356 0.6734 0.068 Uiso 1 1 calc R U
C15 C 0.06209(19) 0.50766(17) 0.6837(2) 0.0781(6) Uani 1 1 d . .
H15 H 0.0661 0.4250 0.6967 0.094 Uiso 1 1 calc R U
C16 C -0.05368(19) 0.56299(19) 0.6785(2) 0.0857(7) Uani 1 1 d . .
H16 H -0.1281 0.5179 0.6875 0.103 Uiso 1 1 calc R U
C17 C -0.05985(17) 0.68482(19) 0.6602(2) 0.0753(6) Uani 1 1 d . .
H17 H -0.1386 0.7224 0.6569 0.090 Uiso 1 1 calc R U
C18 C 0.05052(14) 0.75159(15) 0.64645(16) 0.0535(4) Uani 1 1 d . .
H18 H 0.0456 0.8343 0.6343 0.064 Uiso 1 1 calc R U
C19 C 0.20416(12) 1.04873(12) 0.96794(12) 0.0369(3) Uani 1 1 d . .
H19 H 0.1102 1.0471 0.9744 0.044 Uiso 1 1 calc R U
C20 C 0.23942(13) 1.17826(12) 0.97157(12) 0.0372(3) Uani 1 1 d . .
C21 C 0.35852(15) 1.21289(13) 0.98914(15) 0.0489(4) Uani 1 1 d . .
H21 H 0.4209 1.1550 0.9980 0.059 Uiso 1 1 calc R U
C22 C 0.38512(16) 1.33194(14) 0.99352(16) 0.0562(4) Uani 1 1 d . .
H22 H 0.4654 1.3539 1.0048 0.067 Uiso 1 1 calc R U
C23 C 0.29300(16) 1.41918(13) 0.98123(14) 0.0495(4) Uani 1 1 d . .
C24 C 0.17499(15) 1.38673(13) 0.96315(15) 0.0505(4) Uani 1 1 d . .
H24 H 0.1130 1.4448 0.9538 0.061 Uiso 1 1 calc R U
C25 C 0.14914(14) 1.26648(13) 0.95895(13) 0.0444(3) Uani 1 1 d . .
H25 H 0.0689 1.2448 0.9473 0.053 Uiso 1 1 calc R U
C26 C 0.2427(2) 1.62766(16) 0.9678(2) 0.0811(6) Uani 1 1 d . .
H26A H 0.2287 1.6244 0.8887 0.122 Uiso 1 1 calc R U
H26B H 0.2794 1.7033 0.9760 0.122 Uiso 1 1 calc R U
H26C H 0.1614 1.6187 1.0249 0.122 Uiso 1 1 calc R U
C27 C 0.23193(13) 0.97020(12) 1.07345(13) 0.0394(3) Uani 1 1 d . .
C28 C 0.12594(14) 0.89087(13) 1.27983(13) 0.0457(3) Uani 1 1 d . .
C29 C 0.1808(2) 0.76510(16) 1.26072(18) 0.0695(5) Uani 1 1 d . .
H29A H 0.1363 0.7258 1.2102 0.104 Uiso 1 1 calc R U
H29B H 0.1690 0.7211 1.3362 0.104 Uiso 1 1 calc R U
H29C H 0.2717 0.7688 1.2237 0.104 Uiso 1 1 calc R U
C30 C 0.2008(2) 0.95849(19) 1.35220(17) 0.0695(5) Uani 1 1 d . .
H30A H 0.2901 0.9640 1.3102 0.104 Uiso 1 1 calc R U
H30B H 0.1954 0.9168 1.4282 0.104 Uiso 1 1 calc R U
H30C H 0.1641 1.0375 1.3640 0.104 Uiso 1 1 calc R U
C31 C -0.01719(17) 0.88244(18) 1.34314(16) 0.0628(5) Uani 1 1 d . .
H31A H -0.0529 0.9615 1.3574 0.094 Uiso 1 1 calc R U
H31B H -0.0252 0.8375 1.4178 0.094 Uiso 1 1 calc R U
H31C H -0.0634 0.8431 1.2941 0.094 Uiso 1 1 calc R U
H3N H 0.0614(16) 1.0024(14) 1.1597(14) 0.048(4) Uiso 1 1 d . .
N1 N 0.52318(11) 0.89870(11) 0.62149(12) 0.0482(3) Uani 1 1 d . .
N2 N 0.26603(10) 0.99379(10) 0.85687(10) 0.0389(3) Uani 1 1 d . .
N3 N 0.12899(12) 0.95693(11) 1.16493(11) 0.0416(3) Uani 1 1 d . .
O1 O 0.53716(11) 0.55538(11) 0.29503(10) 0.0606(3) Uani 1 1 d . .
O2 O 0.09160(9) 0.87752(9) 0.85812(9) 0.0456(3) Uani 1 1 d . .
O3 O 0.33849(10) 0.92370(11) 1.06917(11) 0.0611(3) Uani 1 1 d . .
O4 O 0.32867(13) 1.53471(10) 0.98809(13) 0.0707(4) Uani 1 1 d . .

loop_
_atom_site_aniso_label
_atom_site_aniso_U_11
_atom_site_aniso_U_22
_atom_site_aniso_U_33
_atom_site_aniso_U_23
_atom_site_aniso_U_13
_atom_site_aniso_U_12
C1 0.0355(7) 0.0453(8) 0.0480(8) -0.0030(6) -0.0007(6) -0.0019(6)
C2 0.0378(8) 0.0592(10) 0.0617(10) -0.0060(8) 0.0064(7) -0.0059(7)
C3 0.0443(9) 0.0602(10) 0.0534(9) -0.0063(8) 0.0092(7) 0.0040(7)
C4 0.0481(9) 0.0518(9) 0.0432(8) -0.0056(7) -0.0050(7) 0.0095(7)
C5 0.0390(8) 0.0486(8) 0.0462(8) -0.0044(6) -0.0080(6) 0.0014(6)
C6 0.0345(7) 0.0423(8) 0.0420(8) -0.0014(6) -0.0048(6) 0.0018(6)
C7 0.0311(7) 0.0393(7) 0.0426(7) -0.0009(6) -0.0068(6) 0.0000(5)
C8 0.0289(6) 0.0385(7) 0.0414(7) 0.0007(6) -0.0044(5) -0.0012(5)
C9 0.0323(7) 0.0406(7) 0.0460(8) -0.0010(6) -0.0037(6) -0.0040(5)
C10 0.0320(7) 0.0457(8) 0.0506(8) -0.0054(6) -0.0017(6) -0.0076(6)
C11 0.0299(7) 0.0360(7) 0.0421(7) 0.0006(6) -0.0077(5) 0.0004(5)
C12 0.0657(12) 0.0794(13) 0.0687(12) -0.0310(10) -0.0143(9) 0.0061(10)
C13 0.0347(7) 0.0440(8) 0.0418(8) -0.0062(6) -0.0056(6) -0.0031(6)
C14 0.0447(9) 0.0443(9) 0.0817(12) -0.0060(8) -0.0141(8) -0.0021(7)
C15 0.0606(11) 0.0478(10) 0.1275(19) -0.0011(11) -0.0240(11) -0.0144(8)
C16 0.0520(11) 0.0720(13) 0.137(2) 0.0023(13) -0.0287(12) -0.0257(10)
C17 0.0406(9) 0.0729(13) 0.1169(17) 0.0023(11) -0.0285(10) -0.0064(8)
C18 0.0401(8) 0.0504(9) 0.0707(11) 0.0009(8) -0.0150(7) -0.0030(7)
C19 0.0288(6) 0.0383(7) 0.0422(7) -0.0033(6) -0.0051(5) -0.0002(5)
C20 0.0351(7) 0.0374(7) 0.0377(7) -0.0018(5) -0.0053(5) -0.0014(5)
C21 0.0418(8) 0.0421(8) 0.0654(10) -0.0032(7) -0.0179(7) 0.0014(6)
C22 0.0469(9) 0.0485(9) 0.0777(12) -0.0060(8) -0.0220(8) -0.0073(7)
C23 0.0555(9) 0.0365(8) 0.0557(9) -0.0054(6) -0.0099(7) -0.0044(7)
C24 0.0482(8) 0.0400(8) 0.0620(10) -0.0036(7) -0.0107(7) 0.0076(6)
C25 0.0357(7) 0.0434(8) 0.0535(9) -0.0043(6) -0.0085(6) 0.0009(6)
C26 0.1152(18) 0.0377(9) 0.0982(16) -0.0101(9) -0.0397(14) 0.0051(10)
C27 0.0331(7) 0.0363(7) 0.0473(8) -0.0022(6) -0.0062(6) -0.0005(5)
C28 0.0441(8) 0.0480(8) 0.0438(8) 0.0041(6) -0.0086(6) -0.0054(6)
C29 0.0827(13) 0.0516(10) 0.0680(12) 0.0128(9) -0.0090(10) 0.0041(9)
C30 0.0720(12) 0.0821(13) 0.0603(11) 0.0001(9) -0.0263(9) -0.0180(10)
C31 0.0536(10) 0.0764(12) 0.0529(10) 0.0118(9) -0.0030(8) -0.0104(8)
N1 0.0326(6) 0.0523(7) 0.0550(8) -0.0074(6) 0.0018(5) -0.0082(5)
N2 0.0304(6) 0.0400(6) 0.0440(6) -0.0055(5) -0.0030(5) -0.0038(5)
N3 0.0345(6) 0.0440(7) 0.0439(7) 0.0021(5) -0.0054(5) 0.0026(5)
O1 0.0557(7) 0.0699(8) 0.0529(7) -0.0200(6) -0.0027(5) 0.0080(6)
O2 0.0289(5) 0.0503(6) 0.0544(6) -0.0093(5) -0.0010(4) -0.0055(4)
O3 0.0376(6) 0.0706(8) 0.0671(7) 0.0157(6) -0.0021(5) 0.0141(5)
O4 0.0755(8) 0.0387(6) 0.1022(10) -0.0085(6) -0.0268(7) -0.0070(6)

loop_
_atom_type_symbol
_atom_type_description
_atom_type_scat_dispersion_real
_atom_type_scat_dispersion_imag
_atom_type_scat_source
C C 0.0033 0.0016 'International Tables Vol C Tables 4.2.6.8 and 6.1.1.4'
H H 0.0000 0.0000 'International Tables Vol C Tables 4.2.6.8 and 6.1.1.4'
N N 0.0061 0.0033 'International Tables Vol C Tables 4.2.6.8 and 6.1.1.4'
O O 0.0106 0.0060 'International Tables Vol C Tables 4.2.6.8 and 6.1.1.4'

loop_
_geom_angle_atom_site_label_1
_geom_angle_atom_site_label_2
_geom_angle_atom_site_label_3
_geom_angle
N1 C1 C2 117.27(13)
N1 C1 C6 124.04(13)
C2 C1 C6 118.69(14)
C3 C2 C1 121.42(15)
C3 C2 H2 119.3
C1 C2 H2 119.3
C2 C3 C4 120.37(14)
C2 C3 H3 119.8
C4 C3 H3 119.8
O1 C4 C5 125.33(15)
O1 C4 C3 114.42(13)
C5 C4 C3 120.25(14)
C4 C5 C6 120.62(14)
C4 C5 H5 119.7
C6 C5 H5 119.7
C5 C6 C1 118.64(13)
C5 C6 C7 122.73(13)
C1 C6 C7 118.63(13)
C8 C7 C6 115.62(12)
C8 C7 C13 122.98(12)
C6 C7 C13 121.39(12)
C7 C8 C9 120.85(12)
C7 C8 C11 132.07(12)
C9 C8 C11 106.94(12)
N1 C9 C8 125.52(13)
N1 C9 C10 124.08(12)
C8 C9 C10 110.37(12)
N2 C10 C9 101.56(11)
N2 C10 H10A 111.5
C9 C10 H10A 111.5
N2 C10 H10B 111.5
C9 C10 H10B 111.5
H10A C10 H10B 109.3
O2 C11 N2 124.39(12)
O2 C11 C8 128.59(12)
N2 C11 C8 107.03(11)
O1 C12 H12A 109.5
O1 C12 H12B 109.5
H12A C12 H12B 109.5
O1 C12 H12C 109.5
H12A C12 H12C 109.5
H12B C12 H12C 109.5
C18 C13 C14 118.17(14)
C18 C13 C7 121.52(13)
C14 C13 C7 120.30(13)
C15 C14 C13 120.77(16)
C15 C14 H14 119.6
C13 C14 H14 119.6
C16 C15 C14 120.19(18)
C16 C15 H15 119.9
C14 C15 H15 119.9
C15 C16 C17 119.99(17)
C15 C16 H16 120.0
C17 C16 H16 120.0
C16 C17 C18 120.02(17)
C16 C17 H17 120.0
C18 C17 H17 120.0
C17 C18 C13 120.87(16)
C17 C18 H18 119.6
C13 C18 H18 119.6
N2 C19 C20 113.83(11)
N2 C19 C27 108.95(11)
C20 C19 C27 112.91(11)
N2 C19 H19 106.9
C20 C19 H19 106.9
C27 C19 H19 106.9
C25 C20 C21 118.11(13)
C25 C20 C19 118.95(12)
C21 C20 C19 122.93(12)
C22 C21 C20 120.68(14)
C22 C21 H21 119.7
C20 C21 H21 119.7
C21 C22 C23 120.36(14)
C21 C22 H22 119.8
C23 C22 H22 119.8
O4 C23 C24 124.47(14)
O4 C23 C22 115.73(14)
C24 C23 C22 119.81(14)
C23 C24 C25 119.37(14)
C23 C24 H24 120.3
C25 C24 H24 120.3
C20 C25 C24 121.67(14)
C20 C25 H25 119.2
C24 C25 H25 119.2
O4 C26 H26A 109.5
O4 C26 H26B 109.5
H26A C26 H26B 109.5
O4 C26 H26C 109.5
H26A C26 H26C 109.5
H26B C26 H26C 109.5
O3 C27 N3 125.10(13)
O3 C27 C19 121.24(12)
N3 C27 C19 113.64(11)
N3 C28 C29 110.96(13)
N3 C28 C30 109.84(13)
C29 C28 C30 110.76(15)
N3 C28 C31 105.86(12)
C29 C28 C31 108.45(14)
C30 C28 C31 110.85(15)
C28 C29 H29A 109.5
C28 C29 H29B 109.5
H29A C29 H29B 109.5
C28 C29 H29C 109.5
H29A C29 H29C 109.5
H29B C29 H29C 109.5
C28 C30 H30A 109.5
C28 C30 H30B 109.5
H30A C30 H30B 109.5
C28 C30 H30C 109.5
H30A C30 H30C 109.5
H30B C30 H30C 109.5
C28 C31 H31A 109.5
C28 C31 H31B 109.5
H31A C31 H31B 109.5
C28 C31 H31C 109.5
H31A C31 H31C 109.5
H31B C31 H31C 109.5
C9 N1 C1 115.27(12)
C11 N2 C19 119.95(11)
C11 N2 C10 113.86(11)
C19 N2 C10 124.89(11)
C27 N3 C28 126.49(12)
C27 N3 H3N 115.2(11)
C28 N3 H3N 117.4(11)
C4 O1 C12 118.34(13)
C23 O4 C26 118.28(14)

loop_
_geom_bond_atom_site_label_1
_geom_bond_atom_site_label_2
_geom_bond_distance
C1 N1 1.3654(19)
C1 C2 1.413(2)
C1 C6 1.424(2)
C2 C3 1.348(2)
C2 H2 0.9300
C3 C4 1.409(2)
C3 H3 0.9300
C4 O1 1.3569(19)
C4 C5 1.370(2)
C5 C6 1.416(2)
C5 H5 0.9300
C6 C7 1.4331(19)
C7 C8 1.3776(19)
C7 C13 1.4914(19)
C8 C9 1.4079(19)
C8 C11 1.4835(19)
C9 N1 1.3088(18)
C9 C10 1.495(2)
C10 N2 1.4627(17)
C10 H10A 0.9700
C10 H10B 0.9700
C11 O2 1.2290(15)
C11 N2 1.3532(17)
C12 O1 1.417(2)
C12 H12A 0.9600
C12 H12B 0.9600
C12 H12C 0.9600
C13 C18 1.384(2)
C13 C14 1.387(2)
C14 C15 1.375(2)
C14 H14 0.9300
C15 C16 1.369(3)
C15 H15 0.9300
C16 C17 1.370(3)
C16 H16 0.9300
C17 C18 1.378(2)
C17 H17 0.9300
C18 H18 0.9300
C19 N2 1.4600(17)
C19 C20 1.5126(18)
C19 C27 1.539(2)
C19 H19 0.9800
C20 C25 1.3795(19)
C20 C21 1.390(2)
C21 C22 1.376(2)
C21 H21 0.9300
C22 C23 1.385(2)
C22 H22 0.9300
C23 O4 1.3690(18)
C23 C24 1.374(2)
C24 C25 1.387(2)
C24 H24 0.9300
C25 H25 0.9300
C26 O4 1.407(2)
C26 H26A 0.9600
C26 H26B 0.9600
C26 H26C 0.9600
C27 O3 1.2202(16)
C27 N3 1.3365(18)
C28 N3 1.4744(19)
C28 C29 1.516(2)
C28 C30 1.518(2)
C28 C31 1.526(2)
C29 H29A 0.9600
C29 H29B 0.9600
C29 H29C 0.9600
C30 H30A 0.9600
C30 H30B 0.9600
C30 H30C 0.9600
C31 H31A 0.9600
C31 H31B 0.9600
C31 H31C 0.9600
N3 H3N 0.878(17)
